data_4070149
loop_
_publ_author_name
'Sun, Yan'
'Zhang, Zhengxing'
'Wang, Xu'
'Li, Xiaoqing'
'Weng, Linhong'
'Zhou, Xigeng'

_publ_section_title
;
 Lanthanide-Induced Diinsertion of Isocyanates into the N&#x2212;H Bond:
 Synthesis, Structure, and Reactivity of Organolanthanides Containing
 Diureido Ligands
;
_journal_issue 21
_journal_name_full Organometallics
_journal_page_first 6320
_journal_paper_doi 10.1021/om900631j
_journal_volume 28
_journal_year 2009
_chemical_formula_sum 'C23 H27 Cl2 N4 O2 Yb'
_chemical_formula_weight 635.43
_chemical_name_systematic
;
 ?
;
_space_group_IT_number 14
_symmetry_cell_setting monoclinic
_symmetry_space_group_name_Hall '-P 2yn'
_symmetry_space_group_name_H-M 'P 1 21/n 1'
_atom_sites_solution_hydrogens geom
_atom_sites_solution_primary direct
_atom_sites_solution_secondary difmap
_audit_creation_method SHELXL-97
_cell_angle_alpha 90.00
_cell_angle_beta 92.058(4)
_cell_angle_gamma 90.00
_cell_formula_units_Z 4
_cell_length_a 15.998(5)
_cell_length_b 8.945(3)
_cell_length_c 17.613(6)
_cell_measurement_reflns_used 7025
_cell_measurement_temperature 293(2)
_cell_measurement_theta_max 26.748
_cell_measurement_theta_min 2.548
_cell_volume 2518.8(14)
_computing_cell_refinement 'Bruker SMART'
_computing_data_collection 'Bruker SMART'
_computing_data_reduction 'Bruker SHELXTL'
_computing_molecular_graphics 'Bruker SHELXTL'
_computing_publication_material 'Bruker SHELXTL'
_computing_structure_refinement 'SHELXL-97 (Sheldrick, 1997)'
_computing_structure_solution 'SHELXS-97 (Sheldrick, 1990)'
_diffrn_ambient_temperature 293(2)
_diffrn_measured_fraction_theta_full 0.995
_diffrn_measured_fraction_theta_max 0.995
_diffrn_measurement_device_type 'CCD area detector'
_diffrn_measurement_method 'phi and omega scans'
_diffrn_radiation_monochromator graphite
_diffrn_radiation_source 'fine-focus sealed tube'
_diffrn_radiation_type MoK\a
_diffrn_radiation_wavelength 0.71073
_diffrn_reflns_av_R_equivalents 0.0477
_diffrn_reflns_av_sigmaI/netI 0.0418
_diffrn_reflns_limit_h_max 16
_diffrn_reflns_limit_h_min -19
_diffrn_reflns_limit_k_max 10
_diffrn_reflns_limit_k_min -10
_diffrn_reflns_limit_l_max 20
_diffrn_reflns_limit_l_min -18
_diffrn_reflns_number 10100
_diffrn_reflns_theta_full 25.01
_diffrn_reflns_theta_max 25.01
_diffrn_reflns_theta_min 1.69
_exptl_absorpt_coefficient_mu 3.951
_exptl_absorpt_correction_T_max 0.7428
_exptl_absorpt_correction_T_min 0.5887
_exptl_absorpt_correction_type multi-scan
_exptl_absorpt_process_details sadabs
_exptl_crystal_colour yellow
_exptl_crystal_density_diffrn 1.676
_exptl_crystal_density_method 'not measured'
_exptl_crystal_description prism
_exptl_crystal_F_000 1252
_exptl_crystal_size_max 0.15
_exptl_crystal_size_mid 0.12
_exptl_crystal_size_min 0.08
_refine_diff_density_max 0.681
_refine_diff_density_min -1.668
_refine_diff_density_rms 0.128
_refine_ls_extinction_method none
_refine_ls_goodness_of_fit_ref 1.004
_refine_ls_hydrogen_treatment mixed
_refine_ls_matrix_type full
_refine_ls_number_parameters 292
_refine_ls_number_reflns 4421
_refine_ls_number_restraints 1
_refine_ls_restrained_S_all 1.004
_refine_ls_R_factor_all 0.0368
_refine_ls_R_factor_gt 0.0301
_refine_ls_shift/su_max 0.004
_refine_ls_shift/su_mean 0.000
_refine_ls_structure_factor_coef Fsqd
_refine_ls_weighting_details 'calc w=1/[\s^2^(Fo^2^)+(0.0452P)^2^+0.0000P] where P=(Fo^2^+2Fc^2^)/3'
_refine_ls_weighting_scheme calc
_refine_ls_wR_factor_gt 0.0733
_refine_ls_wR_factor_ref 0.0768
_reflns_number_gt 3710
_reflns_number_total 4421
_reflns_threshold_expression >2sigma(I)
_cod_data_source_file om900631j_si_002.cif
_cod_data_source_block f80317b
_cod_depositor_comments
;
The following automatic conversions were performed:

'_symmetry_cell_setting' value 'Monoclinic' changed to 'monoclinic'
according to /home/saulius/struct/CIF-dictionaries/cif_core.dic
dictionary named 'cif_core.dic' version 2.4.2 from 2011-04-26.

Automatic conversion script
Id: cif_fix_values 1715 2011-07-08 13:25:40Z adriana 
;
_cod_original_cell_volume 2518.9(14)
_cod_original_sg_symbol_H-M P2(1)/n
_cod_database_code 4070149

loop_
_symmetry_equiv_pos_as_xyz
'x, y, z'
'-x+1/2, y+1/2, -z+1/2'
'-x, -y, -z'
'x-1/2, -y-1/2, z-1/2'

loop_
_atom_site_label
_atom_site_type_symbol
_atom_site_fract_x
_atom_site_fract_y
_atom_site_fract_z
_atom_site_U_iso_or_equiv
_atom_site_adp_type
_atom_site_occupancy
_atom_site_symmetry_multiplicity
_atom_site_calc_flag
_atom_site_refinement_flags
Yb1 Yb 1.053000(10) 0.948861(19) 0.240840(10) 0.03742(9) Uani 1 1 d .
N1 N 1.0388(2) 1.1164(5) 0.3463(2) 0.0540(10) Uani 1 1 d .
N2 N 0.9339(2) 0.9620(4) 0.3160(2) 0.0419(8) Uani 1 1 d .
N3 N 0.83587(19) 0.7898(4) 0.26600(18) 0.0373(7) Uani 1 1 d .
N4 N 0.8619(2) 0.6163(4) 0.1702(2) 0.0442(8) Uani 1 1 d D
H4' H 0.8149(17) 0.574(5) 0.177(3) 0.053 Uiso 1 1 d D
O1 O 0.79813(18) 0.9615(3) 0.35309(17) 0.0451(7) Uani 1 1 d .
O2 O 0.95548(17) 0.7914(3) 0.19708(17) 0.0496(7) Uani 1 1 d .
Cl1 Cl 0.76463(14) 0.4756(2) 0.47081(12) 0.1042(6) Uani 1 1 d .
Cl2 Cl 0.82585(16) 0.4071(2) -0.03962(10) 0.1194(8) Uani 1 1 d .
C1 C 0.9609(3) 1.0777(5) 0.3648(3) 0.0502(11) Uani 1 1 d .
C2 C 0.9222(3) 1.1457(7) 0.4241(3) 0.085(2) Uani 1 1 d .
H2 H 0.8688 1.1165 0.4372 0.102 Uiso 1 1 calc R
C3 C 0.9639(4) 1.2583(8) 0.4639(4) 0.104(2) Uani 1 1 d .
H3 H 0.9382 1.3068 0.5035 0.124 Uiso 1 1 calc R
C4 C 1.0438(4) 1.2982(7) 0.4447(4) 0.092(2) Uani 1 1 d .
H4 H 1.0726 1.3738 0.4707 0.110 Uiso 1 1 calc R
C5 C 1.0791(3) 1.2239(7) 0.3866(3) 0.0765(17) Uani 1 1 d .
H5 H 1.1334 1.2484 0.3742 0.092 Uiso 1 1 calc R
C6 C 0.8555(3) 0.9153(4) 0.3153(2) 0.0397(9) Uani 1 1 d .
C7 C 0.8870(2) 0.7344(4) 0.2106(2) 0.0363(9) Uani 1 1 d .
C8 C 0.7526(3) 0.7233(5) 0.2748(3) 0.0512(11) Uani 1 1 d .
H8A H 0.7309 0.6909 0.2253 0.061 Uiso 1 1 calc R
H8B H 0.7152 0.7995 0.2931 0.061 Uiso 1 1 calc R
C9 C 0.7522(3) 0.5918(6) 0.3287(3) 0.0653(14) Uani 1 1 d .
H9A H 0.6975 0.5452 0.3255 0.078 Uiso 1 1 calc R
H9B H 0.7927 0.5187 0.3125 0.078 Uiso 1 1 calc R
C10 C 0.7719(4) 0.6321(7) 0.4081(3) 0.0795(16) Uani 1 1 d .
H10A H 0.7336 0.7094 0.4236 0.095 Uiso 1 1 calc R
H10B H 0.8282 0.6726 0.4121 0.095 Uiso 1 1 calc R
C11 C 0.9139(3) 0.5579(5) 0.1096(3) 0.0511(11) Uani 1 1 d .
H11A H 0.9015 0.4527 0.1022 0.061 Uiso 1 1 calc R
H11B H 0.9723 0.5661 0.1259 0.061 Uiso 1 1 calc R
C12 C 0.9009(3) 0.6384(6) 0.0345(3) 0.0619(13) Uani 1 1 d .
H12A H 0.9006 0.7453 0.0439 0.074 Uiso 1 1 calc R
H12B H 0.9478 0.6167 0.0029 0.074 Uiso 1 1 calc R
C13 C 0.8233(4) 0.5974(7) -0.0068(3) 0.0753(16) Uani 1 1 d .
H13A H 0.8148 0.6637 -0.0500 0.090 Uiso 1 1 calc R
H13B H 0.7766 0.6101 0.0262 0.090 Uiso 1 1 calc R
C14 C 1.1327(4) 0.6915(7) 0.2447(4) 0.0811(18) Uani 1 1 d .
H14 H 1.1135 0.6181 0.2109 0.097 Uiso 1 1 calc R
C15 C 1.1917(4) 0.7984(8) 0.2305(4) 0.0793(18) Uani 1 1 d .
H15 H 1.2201 0.8087 0.1857 0.095 Uiso 1 1 calc R
C16 C 1.2021(3) 0.8886(7) 0.2943(4) 0.0775(18) Uani 1 1 d .
H16 H 1.2377 0.9706 0.2994 0.093 Uiso 1 1 calc R
C17 C 1.1491(4) 0.8333(7) 0.3496(3) 0.0749(16) Uani 1 1 d .
H17 H 1.1434 0.8708 0.3984 0.090 Uiso 1 1 calc R
C18 C 1.1069(4) 0.7124(6) 0.3176(4) 0.0726(16) Uani 1 1 d .
H18 H 1.0675 0.6545 0.3416 0.087 Uiso 1 1 calc R
C19 C 1.1306(4) 1.1153(8) 0.1445(3) 0.0746(17) Uani 1 1 d .
H19 H 1.1887 1.1082 0.1463 0.090 Uiso 1 1 calc R
C20 C 1.0747(5) 1.0258(7) 0.1001(3) 0.0811(19) Uani 1 1 d .
H20 H 1.0890 0.9493 0.0672 0.097 Uiso 1 1 calc R
C21 C 0.9939(4) 1.0745(8) 0.1152(4) 0.082(2) Uani 1 1 d .
H21 H 0.9444 1.0361 0.0937 0.098 Uiso 1 1 calc R
C22 C 1.0003(4) 1.1892(7) 0.1673(4) 0.0835(19) Uani 1 1 d .
H22 H 0.9560 1.2410 0.1877 0.100 Uiso 1 1 calc R
C23 C 1.0841(4) 1.2131(6) 0.1838(4) 0.0789(17) Uani 1 1 d .
H23 H 1.1055 1.2857 0.2169 0.095 Uiso 1 1 calc R

loop_
_atom_site_aniso_label
_atom_site_aniso_U_11
_atom_site_aniso_U_22
_atom_site_aniso_U_33
_atom_site_aniso_U_23
_atom_site_aniso_U_13
_atom_site_aniso_U_12
Yb1 0.02912(12) 0.04270(13) 0.04067(13) 0.00157(8) 0.00432(8) -0.00115(7)
N1 0.043(2) 0.057(2) 0.062(3) -0.016(2) 0.0038(18) -0.0143(19)
N2 0.0358(19) 0.048(2) 0.043(2) -0.0126(16) 0.0062(15) -0.0050(15)
N3 0.0329(17) 0.0376(17) 0.0418(19) -0.0008(15) 0.0061(14) -0.0053(15)
N4 0.047(2) 0.042(2) 0.044(2) -0.0035(16) 0.0062(16) -0.0093(17)
O1 0.0332(16) 0.0495(18) 0.0532(19) -0.0056(14) 0.0109(13) 0.0053(13)
O2 0.0383(16) 0.0586(19) 0.0525(18) -0.0136(15) 0.0115(13) -0.0096(15)
Cl1 0.1177(15) 0.0947(13) 0.1013(14) 0.0354(10) 0.0168(11) -0.0183(11)
Cl2 0.192(2) 0.0981(12) 0.0660(10) -0.0116(10) -0.0210(12) -0.0486(14)
C1 0.044(3) 0.051(3) 0.055(3) -0.013(2) 0.002(2) -0.001(2)
C2 0.060(3) 0.108(5) 0.089(4) -0.056(4) 0.024(3) -0.017(3)
C3 0.088(5) 0.122(6) 0.102(5) -0.072(5) 0.022(4) -0.021(4)
C4 0.072(4) 0.096(5) 0.107(5) -0.051(4) 0.000(3) -0.019(4)
C5 0.063(3) 0.083(4) 0.085(4) -0.031(3) 0.009(3) -0.025(3)
C6 0.042(2) 0.035(2) 0.043(2) 0.0027(18) 0.0045(19) 0.0013(18)
C7 0.037(2) 0.038(2) 0.034(2) 0.0031(18) 0.0026(16) 0.0009(18)
C8 0.038(2) 0.057(3) 0.060(3) -0.011(2) 0.0121(19) -0.012(2)
C9 0.064(3) 0.058(3) 0.075(4) -0.008(3) 0.020(3) -0.019(3)
C10 0.100(4) 0.072(4) 0.067(4) 0.004(3) 0.003(3) -0.019(4)
C11 0.055(3) 0.047(3) 0.051(3) -0.009(2) 0.004(2) 0.002(2)
C12 0.079(3) 0.055(3) 0.052(3) -0.001(2) 0.011(2) -0.003(3)
C13 0.079(4) 0.081(4) 0.066(4) 0.012(3) 0.002(3) -0.001(3)
C14 0.081(4) 0.069(4) 0.091(5) -0.011(3) -0.023(3) 0.030(3)
C15 0.052(3) 0.098(5) 0.088(4) 0.006(4) 0.011(3) 0.031(3)
C16 0.042(3) 0.072(4) 0.117(5) 0.006(4) -0.026(3) 0.001(3)
C17 0.082(4) 0.086(4) 0.055(3) 0.003(3) -0.022(3) 0.017(4)
C18 0.065(3) 0.066(3) 0.087(4) 0.029(3) -0.002(3) 0.006(3)
C19 0.050(3) 0.095(4) 0.080(4) 0.034(4) 0.013(3) -0.018(3)
C20 0.118(6) 0.082(4) 0.045(3) 0.015(3) 0.023(3) -0.002(4)
C21 0.074(4) 0.101(5) 0.069(4) 0.039(4) -0.020(3) -0.018(4)
C22 0.082(4) 0.076(4) 0.092(5) 0.039(4) 0.009(4) 0.020(4)
C23 0.093(5) 0.058(3) 0.086(4) 0.014(3) -0.002(3) -0.019(3)

loop_
_atom_type_symbol
_atom_type_description
_atom_type_scat_dispersion_real
_atom_type_scat_dispersion_imag
_atom_type_scat_source
C C 0.0033 0.0016 'International Tables Vol C Tables 4.2.6.8 and 6.1.1.4'
H H 0.0000 0.0000 'International Tables Vol C Tables 4.2.6.8 and 6.1.1.4'
N N 0.0061 0.0033 'International Tables Vol C Tables 4.2.6.8 and 6.1.1.4'
O O 0.0106 0.0060 'International Tables Vol C Tables 4.2.6.8 and 6.1.1.4'
Cl Cl 0.1484 0.1585 'International Tables Vol C Tables 4.2.6.8 and 6.1.1.4'
Yb Yb -0.3850 5.5486 'International Tables Vol C Tables 4.2.6.8 and 6.1.1.4'

loop_
_geom_angle_atom_site_label_1
_geom_angle_atom_site_label_2
_geom_angle_atom_site_label_3
_geom_angle
O2 Yb1 N2 69.83(11)
O2 Yb1 N1 125.42(12)
N2 Yb1 N1 55.63(12)
O2 Yb1 C16 128.39(16)
N2 Yb1 C16 123.93(19)
N1 Yb1 C16 87.72(18)
O2 Yb1 C19 118.81(17)
N2 Yb1 C19 138.55(17)
N1 Yb1 C19 102.0(2)
C16 Yb1 C19 84.3(2)
O2 Yb1 C15 103.75(18)
N2 Yb1 C15 140.41(17)
N1 Yb1 C15 118.67(18)
C16 Yb1 C15 30.96(18)
C19 Yb1 C15 79.8(2)
O2 Yb1 C20 87.33(18)
N2 Yb1 C20 131.09(19)
N1 Yb1 C20 126.11(17)
C16 Yb1 C20 104.3(2)
C19 Yb1 C20 31.5(2)
C15 Yb1 C20 85.8(2)
O2 Yb1 C23 125.41(16)
N2 Yb1 C23 109.73(18)
N1 Yb1 C23 76.03(18)
C16 Yb1 C23 98.2(2)
C19 Yb1 C23 30.04(19)
C15 Yb1 C23 105.4(2)
C20 Yb1 C23 50.5(2)
O2 Yb1 C17 112.91(17)
N2 Yb1 C17 94.22(17)
N1 Yb1 C17 75.56(17)
C16 Yb1 C17 31.27(19)
C19 Yb1 C17 114.8(2)
C15 Yb1 C17 50.95(19)
C20 Yb1 C17 134.7(2)
C23 Yb1 C17 121.4(2)
O2 Yb1 C21 75.63(17)
N2 Yb1 C21 100.23(19)
N1 Yb1 C21 110.1(2)
C16 Yb1 C21 133.9(2)
C19 Yb1 C21 51.14(19)
C15 Yb1 C21 116.3(2)
C20 Yb1 C21 31.0(2)
C23 Yb1 C21 50.16(19)
C17 Yb1 C21 165.2(2)
O2 Yb1 C14 77.72(16)
N2 Yb1 C14 115.42(19)
N1 Yb1 C14 125.80(17)
C16 Yb1 C14 50.91(19)
C19 Yb1 C14 105.9(2)
C15 Yb1 C14 30.39(19)
C20 Yb1 C14 100.0(2)
C23 Yb1 C14 134.4(2)
C17 Yb1 C14 50.68(19)
C21 Yb1 C14 123.7(2)
O2 Yb1 C22 97.96(18)
N2 Yb1 C22 89.10(17)
N1 Yb1 C22 80.4(2)
C16 Yb1 C22 128.6(2)
C19 Yb1 C22 50.6(2)
C15 Yb1 C22 130.2(2)
C20 Yb1 C22 50.8(2)
C23 Yb1 C22 30.41(18)
C17 Yb1 C22 148.2(2)
C21 Yb1 C22 30.37(19)
C14 Yb1 C22 150.8(2)
C1 N1 C5 119.1(4)
C1 N1 Yb1 98.1(3)
C5 N1 Yb1 142.8(4)
C6 N2 C1 120.7(4)
C6 N2 Yb1 139.8(3)
C1 N2 Yb1 98.2(3)
C7 N3 C6 125.3(3)
C7 N3 C8 119.2(3)
C6 N3 C8 115.4(3)
C7 N4 C11 120.2(4)
C7 N4 H4' 122(3)
C11 N4 H4' 118(3)
C7 O2 Yb1 144.0(3)
N1 C1 C2 121.1(4)
N1 C1 N2 108.0(4)
C2 C1 N2 130.8(5)
N1 C1 Yb1 54.7(2)
C2 C1 Yb1 175.8(4)
N2 C1 Yb1 53.3(2)
C1 C2 C3 119.0(5)
C1 C2 H2 120.5
C3 C2 H2 120.5
C4 C3 C2 119.8(6)
C4 C3 H3 120.1
C2 C3 H3 120.1
C5 C4 C3 118.1(5)
C5 C4 H4 120.9
C3 C4 H4 120.9
N1 C5 C4 122.9(5)
N1 C5 H5 118.6
C4 C5 H5 118.6
O1 C6 N2 128.1(4)
O1 C6 N3 115.9(4)
N2 C6 N3 115.9(4)
O2 C7 N4 118.4(4)
O2 C7 N3 122.4(4)
N4 C7 N3 119.1(4)
N3 C8 C9 113.9(4)
N3 C8 H8A 108.8
C9 C8 H8A 108.8
N3 C8 H8B 108.8
C9 C8 H8B 108.8
H8A C8 H8B 107.7
C10 C9 C8 113.7(4)
C10 C9 H9A 108.8
C8 C9 H9A 108.8
C10 C9 H9B 108.8
C8 C9 H9B 108.8
H9A C9 H9B 107.7
C9 C10 Cl1 112.3(4)
C9 C10 H10A 109.1
Cl1 C10 H10A 109.1
C9 C10 H10B 109.1
Cl1 C10 H10B 109.1
H10A C10 H10B 107.9
N4 C11 C12 113.6(4)
N4 C11 H11A 108.8
C12 C11 H11A 108.8
N4 C11 H11B 108.8
C12 C11 H11B 108.8
H11A C11 H11B 107.7
C13 C12 C11 113.8(5)
C13 C12 H12A 108.8
C11 C12 H12A 108.8
C13 C12 H12B 108.8
C11 C12 H12B 108.8
H12A C12 H12B 107.7
C12 C13 Cl2 111.6(4)
C12 C13 H13A 109.3
Cl2 C13 H13A 109.3
C12 C13 H13B 109.3
Cl2 C13 H13B 109.3
H13A C13 H13B 108.0
C15 C14 C18 107.8(6)
C15 C14 Yb1 73.9(3)
C18 C14 Yb1 75.2(3)
C15 C14 H14 126.1
C18 C14 H14 126.1
Yb1 C14 H14 116.9
C14 C15 C16 108.8(6)
C14 C15 Yb1 75.8(3)
C16 C15 Yb1 73.8(3)
C14 C15 H15 125.6
C16 C15 H15 125.6
Yb1 C15 H15 116.8
C15 C16 C17 107.4(5)
C15 C16 Yb1 75.2(3)
C17 C16 Yb1 75.8(3)
C15 C16 H16 126.3
C17 C16 H16 126.3
Yb1 C16 H16 115.0
C18 C17 C16 106.9(6)
C18 C17 Yb1 75.3(3)
C16 C17 Yb1 73.0(3)
C18 C17 H17 126.6
C16 C17 H17 126.6
Yb1 C17 H17 117.3
C14 C18 C17 109.2(6)
C14 C18 Yb1 74.5(3)
C17 C18 Yb1 74.2(3)
C14 C18 H18 125.4
C17 C18 H18 125.4
Yb1 C18 H18 117.7
C23 C19 C20 107.4(6)
C23 C19 Yb1 75.7(3)
C20 C19 Yb1 74.3(3)
C23 C19 H19 126.3
C20 C19 H19 126.3
Yb1 C19 H19 115.9
C21 C20 C19 106.8(6)
C21 C20 Yb1 75.3(3)
C19 C20 Yb1 74.2(3)
C21 C20 H20 126.6
C19 C20 H20 126.6
Yb1 C20 H20 116.2
C22 C21 C20 108.2(6)
C22 C21 Yb1 75.0(3)
C20 C21 Yb1 73.7(3)
C22 C21 H21 125.9
C20 C21 H21 125.9
Yb1 C21 H21 117.3
C21 C22 C23 107.7(6)
C21 C22 Yb1 74.6(3)
C23 C22 Yb1 74.4(3)
C21 C22 H22 126.1
C23 C22 H22 126.1
Yb1 C22 H22 116.9
C19 C23 C22 109.9(6)
C19 C23 Yb1 74.3(3)
C22 C23 Yb1 75.2(3)
C19 C23 H23 125.1
C22 C23 H23 125.1
Yb1 C23 H23 117.3

loop_
_geom_bond_atom_site_label_1
_geom_bond_atom_site_label_2
_geom_bond_distance
Yb1 O2 2.220(3)
Yb1 N2 2.362(3)
Yb1 N1 2.404(4)
Yb1 C16 2.590(5)
Yb1 C19 2.606(5)
Yb1 C15 2.607(5)
Yb1 C20 2.609(5)
Yb1 C23 2.624(5)
Yb1 C17 2.625(5)
Yb1 C21 2.628(5)
Yb1 C14 2.631(5)
Yb1 C22 2.633(5)
N1 C1 1.345(6)
N1 C5 1.345(6)
N2 C6 1.321(5)
N2 C1 1.403(6)
N3 C7 1.386(5)
N3 C6 1.447(5)
N3 C8 1.472(5)
N4 C7 1.328(5)
N4 C11 1.473(6)
N4 H4' 0.854(19)
O1 C6 1.225(5)
O2 C7 1.240(4)
Cl1 C10 1.790(6)
Cl2 C13 1.799(6)
C1 C2 1.375(7)
C2 C3 1.385(8)
C2 H2 0.9300
C3 C4 1.381(8)
C3 H3 0.9300
C4 C5 1.360(8)
C4 H4 0.9300
C5 H5 0.9300
C8 C9 1.512(7)
C8 H8A 0.9700
C8 H8B 0.9700
C9 C10 1.467(7)
C9 H9A 0.9700
C9 H9B 0.9700
C10 H10A 0.9700
C10 H10B 0.9700
C11 C12 1.513(6)
C11 H11A 0.9700
C11 H11B 0.9700
C12 C13 1.463(7)
C12 H12A 0.9700
C12 H12B 0.9700
C13 H13A 0.9700
C13 H13B 0.9700
C14 C15 1.373(8)
C14 C18 1.377(9)
C14 H14 0.9300
C15 C16 1.387(8)
C15 H15 0.9300
C16 C17 1.406(8)
C16 H16 0.9300
C17 C18 1.383(8)
C17 H17 0.9300
C18 H18 0.9300
C19 C23 1.355(9)
C19 C20 1.415(9)
C19 H19 0.9300
C20 C21 1.399(9)
C20 H20 0.9300
C21 C22 1.378(9)
C21 H21 0.9300
C22 C23 1.379(8)
C22 H22 0.9300
C23 H23 0.9300

loop_
_geom_hbond_atom_site_label_D
_geom_hbond_atom_site_label_H
_geom_hbond_atom_site_label_A
_geom_hbond_distance_DH
_geom_hbond_distance_HA
_geom_hbond_distance_DA
_geom_hbond_angle_DHA
_geom_hbond_site_symmetry_A
N4 H4' O1 0.854(19) 2.12(3) 2.926(4) 158(4) 2_645
